data_7714153
loop_
_publ_author_name
'Franc, Michal'
'Vosahlo, Petr'
'Schulz, Ji\<r\'i'
'Cisarova, Ivana'
'\<St\<epni\<cka, Petr'

_publ_section_title
;
 Synthesis and reactivity of Pd(II) imidoyl complexes obtained by
 insertion of isocyanoferrocene into the Pd-C bonds of orthopalladated
 precursors
;
_journal_name_full 'Dalton Transactions'
_journal_paper_doi 10.1039/D3DT02717A
_journal_year 2023
_chemical_formula_moiety 'C14 H27 Cl P2 Pd S'
_chemical_formula_sum 'C14 H27 Cl P2 Pd S'
_chemical_formula_weight 431.20
_space_group_crystal_system monoclinic
_space_group_IT_number 14
_space_group_name_Hall '-P 2ybc'
_space_group_name_H-M_alt 'P 1 21/c 1'
_atom_sites_solution_hydrogens geom
_atom_sites_solution_primary direct
_atom_sites_solution_secondary difmap
_audit_creation_method SHELXL-2017/1
_audit_update_record
;
2023-08-15 deposited with the CCDC.	2023-10-06 downloaded from the CCDC.
;
_cell_angle_alpha 90
_cell_angle_beta 100.130(2)
_cell_angle_gamma 90
_cell_formula_units_Z 4
_cell_length_a 16.2283(9)
_cell_length_b 10.6693(5)
_cell_length_c 11.2552(6)
_cell_measurement_reflns_used 9776
_cell_measurement_temperature 120(2)
_cell_measurement_theta_max 27.50
_cell_measurement_theta_min 2.80
_cell_volume 1918.40(17)
_computing_cell_refinement 'SAINT V8.40B (Bruker Nano, Inc., 2019)'
_computing_data_collection 'Bruker Instrument Service vV6.2.14'
_computing_data_reduction 'SAINT V8.40B (Bruker Nano, Inc., 2019)'
_computing_molecular_graphics 'PLATON (Spek, 2017)'
_computing_publication_material 'PLATON (Spek, 2017)'
_computing_structure_refinement 'SHELXL-2017/1 (Sheldrick, 2017)'
_computing_structure_solution 'SHELXT 2018/2 (Sheldrick, 2018)'
_diffrn_ambient_temperature 120(2)
_diffrn_measured_fraction_theta_full 0.999
_diffrn_measured_fraction_theta_max 0.995
_diffrn_measurement_device_type 'Bruker D8 VENTURE Kappa Duo'
_diffrn_measurement_method '\f and \w scans'
_diffrn_radiation_monochromator 'Quazar Mo multilayer optic'
_diffrn_radiation_source 'I\mS micro-focus sealed tube'
_diffrn_radiation_type MoK\a
_diffrn_radiation_wavelength 0.71073
_diffrn_reflns_av_R_equivalents 0.0179
_diffrn_reflns_av_unetI/netI 0.0176
_diffrn_reflns_Laue_measured_fraction_full 0.999
_diffrn_reflns_Laue_measured_fraction_max 0.995
_diffrn_reflns_limit_h_max 20
_diffrn_reflns_limit_h_min -21
_diffrn_reflns_limit_k_max 13
_diffrn_reflns_limit_k_min -13
_diffrn_reflns_limit_l_max 14
_diffrn_reflns_limit_l_min -14
_diffrn_reflns_number 20426
_diffrn_reflns_point_group_measured_fraction_full 0.999
_diffrn_reflns_point_group_measured_fraction_max 0.995
_diffrn_reflns_theta_full 25.242
_diffrn_reflns_theta_max 27.514
_diffrn_reflns_theta_min 2.295
_exptl_absorpt_coefficient_mu 1.369
_exptl_absorpt_correction_T_max 0.80
_exptl_absorpt_correction_T_min 0.49
_exptl_absorpt_correction_type multi-scan
_exptl_absorpt_process_details 'SADABS-2016/2 - Bruker AXS'
_exptl_crystal_colour colorless
_exptl_crystal_density_diffrn 1.493
_exptl_crystal_description prism
_exptl_crystal_F_000 880
_exptl_crystal_size_max 0.60
_exptl_crystal_size_mid 0.55
_exptl_crystal_size_min 0.06
_refine_diff_density_max 0.535
_refine_diff_density_min -0.542
_refine_diff_density_rms 0.057
_refine_ls_extinction_coef 0.0018(2)
_refine_ls_extinction_expression Fc^*^=kFc[1+0.001xFc^2^\l^3^/sin(2\q)]^-1/4^
_refine_ls_extinction_method 'SHELXL-2017/1 (Sheldrick 2017)'
_refine_ls_goodness_of_fit_ref 1.076
_refine_ls_hydrogen_treatment constr
_refine_ls_matrix_type full
_refine_ls_number_parameters 180
_refine_ls_number_reflns 4388
_refine_ls_number_restraints 0
_refine_ls_restrained_S_all 1.076
_refine_ls_R_factor_all 0.0172
_refine_ls_R_factor_gt 0.0169
_refine_ls_shift/su_max 0.002
_refine_ls_shift/su_mean 0.000
_refine_ls_structure_factor_coef Fsqd
_refine_ls_weighting_details 'w=1/[\s^2^(Fo^2^)+(0.0176P)^2^+1.2359P] where P=(Fo^2^+2Fc^2^)/3'
_refine_ls_weighting_scheme calc
_refine_ls_wR_factor_gt 0.0424
_refine_ls_wR_factor_ref 0.0426
_reflns_Friedel_coverage 0.000
_reflns_number_gt 4313
_reflns_number_total 4388
_reflns_threshold_expression 'I > 2\s(I)'
_cod_data_source_file d3dt02717a3.cif
_cod_data_source_block mf20bis
_cod_original_sg_symbol_H-M 'P 21/c'
_cod_database_code 7714153
_shelx_shelxl_version_number 2017/1
_shelx_space_group_comment
;
The symmetry employed for this shelxl refinement is uniquely defined
by the following loop, which should always be used as a source of
symmetry information in preference to the above space-group names.
They are only intended as comments.
;
_shelx_estimated_absorpt_t_min 0.202
_shelx_estimated_absorpt_t_max 0.791

loop_
_space_group_symop_operation_xyz
'x, y, z'
'-x, y+1/2, -z+1/2'
'-x, -y, -z'
'x, -y-1/2, z-1/2'

loop_
_atom_site_label
_atom_site_type_symbol
_atom_site_fract_x
_atom_site_fract_y
_atom_site_fract_z
_atom_site_U_iso_or_equiv
_atom_site_adp_type
_atom_site_occupancy
_atom_site_site_symmetry_order
_atom_site_calc_flag
_atom_site_refinement_flags_posn
_atom_site_refinement_flags_adp
_atom_site_refinement_flags_occupancy
_atom_site_disorder_assembly
_atom_site_disorder_group
Pd1 Pd 0.28262(2) 0.63446(2) 0.58985(2) 0.01275(4) Uani 1 1 d . . . . .
Cl1 Cl 0.27446(2) 0.85408(3) 0.54642(3) 0.02143(8) Uani 1 1 d . . . . .
P1 P 0.40346(2) 0.66189(3) 0.72905(3) 0.01578(7) Uani 1 1 d . . . . .
P2 P 0.16050(2) 0.60517(3) 0.45387(3) 0.01624(7) Uani 1 1 d . . . . .
S1 S 0.10852(3) 0.39702(5) 0.76015(4) 0.03536(10) Uani 1 1 d . . . . .
C1 C 0.29504(8) 0.44780(12) 0.60828(12) 0.0155(2) Uani 1 1 d . . . . .
C2 C 0.26272(9) 0.37587(12) 0.69356(12) 0.0168(3) Uani 1 1 d . . . . .
C3 C 0.27186(9) 0.24562(13) 0.69394(13) 0.0212(3) Uani 1 1 d . . . . .
H3 H 0.249377 0.197376 0.751597 0.025 Uiso 1 1 calc R U . . .
C4 C 0.31299(10) 0.18498(13) 0.61217(14) 0.0232(3) Uani 1 1 d . . . . .
H4 H 0.318123 0.096278 0.613114 0.028 Uiso 1 1 calc R U . . .
C5 C 0.34653(9) 0.25625(13) 0.52888(13) 0.0223(3) Uani 1 1 d . . . . .
H5 H 0.375674 0.216374 0.473154 0.027 Uiso 1 1 calc R U . . .
C6 C 0.33746(9) 0.38567(13) 0.52710(13) 0.0196(3) Uani 1 1 d . . . . .
H6 H 0.360513 0.433289 0.469567 0.024 Uiso 1 1 calc R U . . .
C7 C 0.21888(9) 0.43562(14) 0.78639(12) 0.0209(3) Uani 1 1 d . . . . .
H7A H 0.225559 0.527751 0.783653 0.025 Uiso 1 1 calc R U . . .
H7B H 0.245091 0.406518 0.867821 0.025 Uiso 1 1 calc R U . . .
C8 C 0.08249(13) 0.4430(2) 0.90205(19) 0.0527(6) Uani 1 1 d . . . . .
H8A H 0.112324 0.389386 0.966194 0.079 Uiso 1 1 calc R U . . .
H8B H 0.022022 0.434342 0.898879 0.079 Uiso 1 1 calc R U . . .
H8C H 0.098867 0.530565 0.918719 0.079 Uiso 1 1 calc R U . . .
C9 C 0.40896(10) 0.80514(14) 0.81688(13) 0.0259(3) Uani 1 1 d . . . . .
H9A H 0.466167 0.816797 0.860804 0.039 Uiso 1 1 calc R U . . .
H9B H 0.370331 0.799517 0.874519 0.039 Uiso 1 1 calc R U . . .
H9C H 0.393342 0.876490 0.762771 0.039 Uiso 1 1 calc R U . . .
C10 C 0.43608(10) 0.54293(15) 0.84300(14) 0.0264(3) Uani 1 1 d . . . . .
H10A H 0.491604 0.564065 0.888227 0.040 Uiso 1 1 calc R U . . .
H10B H 0.438419 0.461280 0.803854 0.040 Uiso 1 1 calc R U . . .
H10C H 0.395841 0.539257 0.898416 0.040 Uiso 1 1 calc R U . . .
C11 C 0.49179(10) 0.67467(19) 0.65095(14) 0.0301(3) Uani 1 1 d . . . . .
H11A H 0.483080 0.745673 0.594900 0.045 Uiso 1 1 calc R U . . .
H11B H 0.496866 0.597314 0.605845 0.045 Uiso 1 1 calc R U . . .
H11C H 0.543150 0.687938 0.709893 0.045 Uiso 1 1 calc R U . . .
C12 C 0.07534(10) 0.68338(17) 0.50782(15) 0.0297(3) Uani 1 1 d . . . . .
H12A H 0.024569 0.678053 0.446337 0.045 Uiso 1 1 calc R U . . .
H12B H 0.089887 0.771602 0.524201 0.045 Uiso 1 1 calc R U . . .
H12C H 0.065413 0.642869 0.582168 0.045 Uiso 1 1 calc R U . . .
C13 C 0.12112(10) 0.44827(15) 0.41816(15) 0.0284(3) Uani 1 1 d . . . . .
H13A H 0.113224 0.405655 0.492479 0.043 Uiso 1 1 calc R U . . .
H13B H 0.161377 0.401287 0.380077 0.043 Uiso 1 1 calc R U . . .
H13C H 0.067446 0.452981 0.362623 0.043 Uiso 1 1 calc R U . . .
C14 C 0.15951(11) 0.67389(19) 0.30658(14) 0.0349(4) Uani 1 1 d . . . . .
H14A H 0.102956 0.668327 0.258920 0.052 Uiso 1 1 calc R U . . .
H14B H 0.198694 0.628484 0.265174 0.052 Uiso 1 1 calc R U . . .
H14C H 0.176349 0.762049 0.315900 0.052 Uiso 1 1 calc R U . . .

loop_
_atom_site_aniso_label
_atom_site_aniso_U_11
_atom_site_aniso_U_22
_atom_site_aniso_U_33
_atom_site_aniso_U_23
_atom_site_aniso_U_13
_atom_site_aniso_U_12
Pd1 0.01283(6) 0.01192(6) 0.01339(6) 0.00023(3) 0.00201(4) -0.00104(3)
Cl1 0.02708(18) 0.01379(15) 0.02228(16) 0.00311(12) 0.00117(13) -0.00104(12)
P1 0.01446(16) 0.01779(16) 0.01455(15) 0.00045(13) 0.00109(12) -0.00157(13)
P2 0.01466(16) 0.01994(16) 0.01389(15) 0.00007(13) 0.00190(12) -0.00270(13)
S1 0.02037(19) 0.0598(3) 0.02634(19) -0.01110(19) 0.00542(15) -0.00430(19)
C1 0.0149(6) 0.0134(6) 0.0174(6) -0.0011(5) 0.0009(5) -0.0010(5)
C2 0.0170(6) 0.0165(6) 0.0162(6) -0.0012(5) 0.0012(5) -0.0023(5)
C3 0.0238(7) 0.0174(7) 0.0211(6) 0.0025(5) 0.0009(5) -0.0036(5)
C4 0.0261(7) 0.0133(6) 0.0282(7) -0.0022(5) -0.0009(6) 0.0011(5)
C5 0.0217(7) 0.0203(7) 0.0249(7) -0.0076(6) 0.0039(5) 0.0016(5)
C6 0.0202(7) 0.0187(6) 0.0206(6) -0.0019(5) 0.0055(5) -0.0010(5)
C7 0.0229(7) 0.0217(7) 0.0193(6) -0.0024(5) 0.0069(5) -0.0050(5)
C8 0.0418(11) 0.0749(15) 0.0493(11) -0.0299(11) 0.0300(9) -0.0263(11)
C9 0.0305(8) 0.0233(7) 0.0215(7) -0.0044(6) -0.0019(6) -0.0039(6)
C10 0.0258(8) 0.0264(8) 0.0243(7) 0.0067(6) -0.0029(6) 0.0003(6)
C11 0.0173(7) 0.0510(10) 0.0220(7) 0.0006(7) 0.0036(6) -0.0055(7)
C12 0.0173(7) 0.0401(9) 0.0311(8) -0.0075(7) 0.0022(6) 0.0026(6)
C13 0.0268(8) 0.0269(8) 0.0295(8) -0.0047(6) -0.0006(6) -0.0079(6)
C14 0.0359(9) 0.0489(10) 0.0181(7) 0.0081(7) -0.0003(6) -0.0156(8)

loop_
_atom_type_symbol
_atom_type_description
_atom_type_scat_dispersion_real
_atom_type_scat_dispersion_imag
_atom_type_scat_source
C C 0.0033 0.0016 'International Tables Vol C Tables 4.2.6.8 and 6.1.1.4'
H H 0.0000 0.0000 'International Tables Vol C Tables 4.2.6.8 and 6.1.1.4'
Cl Cl 0.1484 0.1585 'International Tables Vol C Tables 4.2.6.8 and 6.1.1.4'
P P 0.1023 0.0942 'International Tables Vol C Tables 4.2.6.8 and 6.1.1.4'
Pd Pd -0.9988 1.0072 'International Tables Vol C Tables 4.2.6.8 and 6.1.1.4'
S S 0.1246 0.1234 'International Tables Vol C Tables 4.2.6.8 and 6.1.1.4'

loop_
_geom_angle_atom_site_label_1
_geom_angle_atom_site_label_2
_geom_angle_atom_site_label_3
_geom_angle
_geom_angle_site_symmetry_1
_geom_angle_site_symmetry_3
_geom_angle_publ_flag
C1 Pd1 P2 89.60(4) . . ?
C1 Pd1 P1 89.87(4) . . ?
P2 Pd1 P1 178.777(12) . . ?
C1 Pd1 Cl1 173.22(4) . . ?
P2 Pd1 Cl1 89.249(13) . . ?
P1 Pd1 Cl1 91.402(13) . . ?
C11 P1 C9 103.50(8) . . ?
C11 P1 C10 103.75(8) . . ?
C9 P1 C10 102.93(7) . . ?
C11 P1 Pd1 109.32(5) . . ?
C9 P1 Pd1 115.61(5) . . ?
C10 P1 Pd1 119.95(5) . . ?
C12 P2 C14 103.68(9) . . ?
C12 P2 C13 103.90(8) . . ?
C14 P2 C13 103.01(8) . . ?
C12 P2 Pd1 109.48(5) . . ?
C14 P2 Pd1 114.94(6) . . ?
C13 P2 Pd1 120.11(6) . . ?
C8 S1 C7 100.01(8) . . ?
C2 C1 C6 118.23(12) . . ?
C2 C1 Pd1 124.82(10) . . ?
C6 C1 Pd1 116.92(10) . . ?
C3 C2 C1 119.63(13) . . ?
C3 C2 C7 118.81(13) . . ?
C1 C2 C7 121.55(12) . . ?
C4 C3 C2 121.64(13) . . ?
C4 C3 H3 119.2 . . ?
C2 C3 H3 119.2 . . ?
C3 C4 C5 118.89(13) . . ?
C3 C4 H4 120.6 . . ?
C5 C4 H4 120.6 . . ?
C6 C5 C4 120.04(13) . . ?
C6 C5 H5 120.0 . . ?
C4 C5 H5 120.0 . . ?
C5 C6 C1 121.55(13) . . ?
C5 C6 H6 119.2 . . ?
C1 C6 H6 119.2 . . ?
C2 C7 S1 111.41(10) . . ?
C2 C7 H7A 109.3 . . ?
S1 C7 H7A 109.3 . . ?
C2 C7 H7B 109.3 . . ?
S1 C7 H7B 109.3 . . ?
H7A C7 H7B 108.0 . . ?
S1 C8 H8A 109.5 . . ?
S1 C8 H8B 109.5 . . ?
H8A C8 H8B 109.5 . . ?
S1 C8 H8C 109.5 . . ?
H8A C8 H8C 109.5 . . ?
H8B C8 H8C 109.5 . . ?
P1 C9 H9A 109.5 . . ?
P1 C9 H9B 109.5 . . ?
H9A C9 H9B 109.5 . . ?
P1 C9 H9C 109.5 . . ?
H9A C9 H9C 109.5 . . ?
H9B C9 H9C 109.5 . . ?
P1 C10 H10A 109.5 . . ?
P1 C10 H10B 109.5 . . ?
H10A C10 H10B 109.5 . . ?
P1 C10 H10C 109.5 . . ?
H10A C10 H10C 109.5 . . ?
H10B C10 H10C 109.5 . . ?
P1 C11 H11A 109.5 . . ?
P1 C11 H11B 109.5 . . ?
H11A C11 H11B 109.5 . . ?
P1 C11 H11C 109.5 . . ?
H11A C11 H11C 109.5 . . ?
H11B C11 H11C 109.5 . . ?
P2 C12 H12A 109.5 . . ?
P2 C12 H12B 109.5 . . ?
H12A C12 H12B 109.5 . . ?
P2 C12 H12C 109.5 . . ?
H12A C12 H12C 109.5 . . ?
H12B C12 H12C 109.5 . . ?
P2 C13 H13A 109.5 . . ?
P2 C13 H13B 109.5 . . ?
H13A C13 H13B 109.5 . . ?
P2 C13 H13C 109.5 . . ?
H13A C13 H13C 109.5 . . ?
H13B C13 H13C 109.5 . . ?
P2 C14 H14A 109.5 . . ?
P2 C14 H14B 109.5 . . ?
H14A C14 H14B 109.5 . . ?
P2 C14 H14C 109.5 . . ?
H14A C14 H14C 109.5 . . ?
H14B C14 H14C 109.5 . . ?

loop_
_geom_bond_atom_site_label_1
_geom_bond_atom_site_label_2
_geom_bond_distance
_geom_bond_site_symmetry_2
_geom_bond_publ_flag
Pd1 C1 2.0088(13) . ?
Pd1 P2 2.3024(4) . ?
Pd1 P1 2.3032(4) . ?
Pd1 Cl1 2.3925(3) . ?
P1 C11 1.8137(16) . ?
P1 C9 1.8138(15) . ?
P1 C10 1.8158(15) . ?
P2 C12 1.8084(16) . ?
P2 C14 1.8101(16) . ?
P2 C13 1.8116(16) . ?
S1 C8 1.7910(18) . ?
S1 C7 1.8106(15) . ?
C1 C2 1.4009(18) . ?
C1 C6 1.4033(18) . ?
C2 C3 1.3975(19) . ?
C2 C7 1.5052(19) . ?
C3 C4 1.388(2) . ?
C3 H3 0.9500 . ?
C4 C5 1.390(2) . ?
C4 H4 0.9500 . ?
C5 C6 1.3884(19) . ?
C5 H5 0.9500 . ?
C6 H6 0.9500 . ?
C7 H7A 0.9900 . ?
C7 H7B 0.9900 . ?
C8 H8A 0.9800 . ?
C8 H8B 0.9800 . ?
C8 H8C 0.9800 . ?
C9 H9A 0.9800 . ?
C9 H9B 0.9800 . ?
C9 H9C 0.9800 . ?
C10 H10A 0.9800 . ?
C10 H10B 0.9800 . ?
C10 H10C 0.9800 . ?
C11 H11A 0.9800 . ?
C11 H11B 0.9800 . ?
C11 H11C 0.9800 . ?
C12 H12A 0.9800 . ?
C12 H12B 0.9800 . ?
C12 H12C 0.9800 . ?
C13 H13A 0.9800 . ?
C13 H13B 0.9800 . ?
C13 H13C 0.9800 . ?
C14 H14A 0.9800 . ?
C14 H14B 0.9800 . ?
C14 H14C 0.9800 . ?
